data_2243860
loop_
_publ_author_name
'Atio\(glu, Zeliha'
'Akkurt, Mehmet'
'Mammadova, Gunay Z.'
'Huseynov, Fatali E.'
'Hajiyeva, Sevinj R.'
'Shamilov, Nazim T.'
'Bhattarai, Ajaya'

_publ_section_title
;
 Crystal structure and Hirshfeld surface analysis of dimethyl
 5-[2-(2,4,6-trioxo-1,3-diazinan-5-ylidene)hydrazin-1-yl]benzene-1,3-dicarboxylate
 0.224-hydrate
;
_journal_coeditor_code YK2153
_journal_issue 7
_journal_name_full 'Acta Crystallographica Section E'
_journal_page_first 759
_journal_page_last 764
_journal_paper_doi 10.1107/S2056989021006563
_journal_volume 77
_journal_year 2021
_chemical_formula_iupac 'C14 H12 N4 O7, 0.224H2 O'
_chemical_formula_moiety 'C14 H12 N4 O7, 0.224(H2O)'
_chemical_formula_sum 'C14 H12.448 N4 O7.224'
_chemical_formula_weight 351.86
_chemical_name_systematic
;Dimethyl
5-[2-(2,4,6-trioxo-1,3-diazinan-5-ylidene)hydrazin-1-yl]benzene-1,3-dicarboxylate 0.224-hydrate
;
_space_group_crystal_system monoclinic
_space_group_IT_number 15
_space_group_name_Hall '-C 2yc'
_space_group_name_H-M_alt 'C 1 2/c 1'
_atom_sites_solution_hydrogens mixed
_audit_creation_method SHELXL-2018/3
_cell_angle_alpha 90
_cell_angle_beta 113.133(2)
_cell_angle_gamma 90
_cell_formula_units_Z 8
_cell_length_a 24.2097(11)
_cell_length_b 12.6311(6)
_cell_length_c 10.4022(5)
_cell_measurement_reflns_used 9840
_cell_measurement_temperature 150(2)
_cell_measurement_theta_max 26.37
_cell_measurement_theta_min 3.23
_cell_volume 2925.2(2)
_computing_cell_refinement
;
SAINT (Bruker, 2007)
;
_computing_data_collection
;
APEX2 (Bruker, 2007)
;
_computing_data_reduction
;
SAINT (Bruker, 2007)
;
_computing_molecular_graphics
;
ORTEP-3 for Windows (Farrugia, 2012)
;
_computing_publication_material
;
PLATON (Spek, 2020)
;
_computing_structure_refinement
;
SHELXL (Sheldrick, 2015b)
;
_computing_structure_solution
;
SHELXT (Sheldrick, 2015a)
;
_diffrn_ambient_temperature 150(2)
_diffrn_measured_fraction_theta_full 0.982
_diffrn_measured_fraction_theta_max 0.984
_diffrn_measurement_device_type 'Bruker APEXII CCD'
_diffrn_measurement_method '\f and \w scans'
_diffrn_radiation_type MoK\a
_diffrn_radiation_wavelength 0.71073
_diffrn_reflns_av_R_equivalents 0.0169
_diffrn_reflns_av_unetI/netI 0.0078
_diffrn_reflns_limit_h_max 30
_diffrn_reflns_limit_h_min -30
_diffrn_reflns_limit_k_max 15
_diffrn_reflns_limit_k_min -15
_diffrn_reflns_limit_l_max 13
_diffrn_reflns_limit_l_min -13
_diffrn_reflns_number 34832
_diffrn_reflns_theta_full 25.242
_diffrn_reflns_theta_max 26.378
_diffrn_reflns_theta_min 3.226
_diffrn_standards_number 0
_exptl_absorpt_coefficient_mu 0.132
_exptl_absorpt_correction_type none
_exptl_crystal_colour orange
_exptl_crystal_density_diffrn 1.598
_exptl_crystal_description block
_exptl_crystal_F_000 1454
_exptl_crystal_size_max 0.340
_exptl_crystal_size_mid 0.320
_exptl_crystal_size_min 0.270
_refine_diff_density_max 0.286
_refine_diff_density_min -0.210
_refine_ls_extinction_method none
_refine_ls_goodness_of_fit_ref 1.041
_refine_ls_hydrogen_treatment mixed
_refine_ls_matrix_type full
_refine_ls_number_parameters 241
_refine_ls_number_reflns 2944
_refine_ls_number_restraints 6
_refine_ls_restrained_S_all 1.040
_refine_ls_R_factor_all 0.0371
_refine_ls_R_factor_gt 0.0340
_refine_ls_shift/su_max 0.000
_refine_ls_shift/su_mean 0.000
_refine_ls_structure_factor_coef Fsqd
_refine_ls_weighting_details 'w=1/[\s^2^(Fo^2^)+(0.0586P)^2^+2.1077P] where P=(Fo^2^+2Fc^2^)/3'
_refine_ls_weighting_scheme calc
_refine_ls_wR_factor_gt 0.0981
_refine_ls_wR_factor_ref 0.1022
_reflns_number_gt 2699
_reflns_number_total 2944
_reflns_threshold_expression 'I > 2\s(I)'
_cod_data_source_file yk2153sup1.cif
_cod_data_source_block I
_cod_original_sg_symbol_H-M 'C 2/c'
_cod_database_code 2243860
_shelx_space_group_comment
;
The symmetry employed for this shelxl refinement is uniquely defined
by the following loop, which should always be used as a source of
symmetry information in preference to the above space-group names.
They are only intended as comments.
;
_shelx_estimated_absorpt_t_min 0.957
_shelx_estimated_absorpt_t_max 0.965

loop_
_space_group_symop_operation_xyz
'x, y, z'
'-x, y, -z+1/2'
'x+1/2, y+1/2, z'
'-x+1/2, y+1/2, -z+1/2'
'-x, -y, -z'
'x, -y, z-1/2'
'-x+1/2, -y+1/2, -z'
'x+1/2, -y+1/2, z-1/2'

loop_
_atom_site_type_symbol
_atom_site_label
_atom_site_fract_x
_atom_site_fract_y
_atom_site_fract_z
_atom_site_U_iso_or_equiv
_atom_site_adp_type
_atom_site_calc_flag
_atom_site_occupancy
_atom_site_disorder_assembly
_atom_site_disorder_group
C C1 0.37057(5) 0.39423(9) 0.82909(12) 0.0190(2) Uani d 1 . .
C C2 0.37833(5) 0.39902(9) 0.97648(12) 0.0207(2) Uani d 1 . .
C C3 0.48693(5) 0.37742(9) 1.04270(12) 0.0208(2) Uani d 1 . .
C C4 0.42279(5) 0.38365(8) 0.79361(12) 0.0186(2) Uani d 1 . .
C C5 0.24165(5) 0.38344(8) 0.50833(12) 0.0192(2) Uani d 1 . .
C C6 0.23130(5) 0.37794(9) 0.36716(12) 0.0204(2) Uani d 1 . .
H H6 0.263906 0.380695 0.338172 0.025 Uiso calc 1 . .
C C7 0.17254(5) 0.36834(9) 0.26874(11) 0.0197(2) Uani d 1 . .
C C8 0.12459(5) 0.36539(9) 0.31079(12) 0.0201(2) Uani d 1 . .
H H8 0.084612 0.358679 0.243355 0.024 Uiso calc 1 . .
C C9 0.13569(5) 0.37237(9) 0.45277(12) 0.0200(2) Uani d 1 . .
C C10 0.19423(5) 0.38111(9) 0.55282(12) 0.0203(2) Uani d 1 . .
H H10 0.201704 0.385399 0.649417 0.024 Uiso calc 1 . .
C C11 0.15859(5) 0.35937(9) 0.11562(12) 0.0211(2) Uani d 1 . .
C C12 0.19700(5) 0.35182(11) -0.05977(12) 0.0264(3) Uani d 1 . .
H H12A 0.177183 0.284238 -0.096410 0.040 Uiso calc 1 . .
H H12B 0.235389 0.355077 -0.070599 0.040 Uiso calc 1 . .
H H12C 0.171209 0.410245 -0.111573 0.040 Uiso calc 1 . .
C C13 0.08236(5) 0.37078(10) 0.49220(12) 0.0231(3) Uani d 1 . .
C C14 0.04671(6) 0.39831(12) 0.66992(14) 0.0307(3) Uani d 1 . .
H H14A 0.022390 0.461429 0.630597 0.046 Uiso calc 1 . .
H H14B 0.062181 0.401216 0.772194 0.046 Uiso calc 1 . .
H H14C 0.021864 0.334851 0.636695 0.046 Uiso calc 1 . .
N N1 0.43716(4) 0.38898(8) 1.07229(10) 0.0215(2) Uani d 1 . .
H H1N 0.445330 0.388946 1.160377 0.026(4) Uiso d 1 . .
N N2 0.47752(4) 0.37483(8) 0.90340(10) 0.0209(2) Uani d 1 . .
H H2N 0.510968 0.367522 0.886519 0.032(4) Uiso d 1 . .
N N3 0.31416(4) 0.39456(7) 0.73771(10) 0.0197(2) Uani d 1 . .
N N4 0.30173(4) 0.38952(8) 0.60489(10) 0.0202(2) Uani d 1 . .
H H4N 0.329280 0.391432 0.572748 0.041(5) Uiso d 1 . .
O O1 0.33809(4) 0.41106(8) 1.01707(9) 0.0285(2) Uani d 1 . .
O O2 0.53768(4) 0.37191(8) 1.13392(9) 0.0279(2) Uani d 1 . .
O O3 0.41946(4) 0.38163(7) 0.67172(8) 0.0229(2) Uani d 1 . .
O O4 0.10827(4) 0.35077(8) 0.02776(9) 0.0310(2) Uani d 1 . .
O O5 0.20773(4) 0.36060(7) 0.08791(8) 0.0250(2) Uani d 1 . .
O O6 0.03258(4) 0.35068(10) 0.41153(10) 0.0431(3) Uani d 1 . .
O O7 0.09668(4) 0.39450(8) 0.62583(9) 0.0292(2) Uani d 1 . .
O OW1 0.3463(2) 0.3484(4) 0.3151(6) 0.0466(19) Uani d 0.224(5) . .

loop_
_atom_site_aniso_label
_atom_site_aniso_U_11
_atom_site_aniso_U_22
_atom_site_aniso_U_33
_atom_site_aniso_U_12
_atom_site_aniso_U_13
_atom_site_aniso_U_23
C1 0.0158(5) 0.0212(5) 0.0187(5) -0.0008(4) 0.0054(4) -0.0001(4)
C2 0.0184(5) 0.0233(6) 0.0203(6) -0.0022(4) 0.0074(5) -0.0026(4)
C3 0.0192(5) 0.0237(6) 0.0179(5) 0.0009(4) 0.0054(4) -0.0003(4)
C4 0.0166(5) 0.0198(5) 0.0175(5) -0.0002(4) 0.0047(4) 0.0010(4)
C5 0.0157(5) 0.0195(5) 0.0193(5) -0.0003(4) 0.0034(4) 0.0016(4)
C6 0.0188(5) 0.0220(5) 0.0209(6) 0.0006(4) 0.0081(4) 0.0018(4)
C7 0.0203(5) 0.0198(5) 0.0177(6) 0.0005(4) 0.0061(4) 0.0010(4)
C8 0.0171(5) 0.0211(5) 0.0189(5) -0.0002(4) 0.0034(4) 0.0003(4)
C9 0.0173(5) 0.0223(5) 0.0193(5) -0.0007(4) 0.0061(4) 0.0006(4)
C10 0.0197(5) 0.0229(5) 0.0172(5) -0.0006(4) 0.0061(4) 0.0006(4)
C11 0.0210(5) 0.0222(5) 0.0192(5) 0.0008(4) 0.0070(4) 0.0011(4)
C12 0.0253(6) 0.0365(7) 0.0180(6) 0.0003(5) 0.0092(5) 0.0008(5)
C13 0.0185(6) 0.0295(6) 0.0192(5) -0.0006(4) 0.0053(4) 0.0002(4)
C14 0.0221(6) 0.0462(8) 0.0262(6) -0.0023(5) 0.0121(5) -0.0036(5)
N1 0.0184(5) 0.0310(5) 0.0141(5) -0.0001(4) 0.0054(4) -0.0023(4)
N2 0.0149(5) 0.0304(5) 0.0167(5) 0.0025(4) 0.0056(4) 0.0005(4)
N3 0.0174(5) 0.0219(5) 0.0181(5) -0.0007(3) 0.0053(4) -0.0001(3)
N4 0.0153(5) 0.0270(5) 0.0176(5) -0.0005(3) 0.0055(4) 0.0017(4)
O1 0.0192(4) 0.0439(5) 0.0244(4) -0.0026(4) 0.0108(3) -0.0066(4)
O2 0.0190(4) 0.0441(5) 0.0169(4) 0.0043(4) 0.0032(3) -0.0004(3)
O3 0.0178(4) 0.0344(5) 0.0161(4) -0.0001(3) 0.0062(3) 0.0014(3)
O4 0.0211(4) 0.0510(6) 0.0187(4) -0.0024(4) 0.0056(3) -0.0028(4)
O5 0.0204(4) 0.0370(5) 0.0172(4) 0.0008(3) 0.0071(3) 0.0015(3)
O6 0.0175(4) 0.0853(8) 0.0252(5) -0.0085(5) 0.0069(4) -0.0130(5)
O7 0.0190(4) 0.0498(6) 0.0193(4) -0.0038(4) 0.0080(3) -0.0038(4)
OW1 0.031(3) 0.056(3) 0.058(3) 0.001(2) 0.024(2) 0.004(2)

loop_
_atom_type_symbol
_atom_type_description
_atom_type_scat_dispersion_real
_atom_type_scat_dispersion_imag
_atom_type_scat_source
C C 0.0033 0.0016 'International Tables Vol C Tables 4.2.6.8 and 6.1.1.4'
H H 0.0000 0.0000 'International Tables Vol C Tables 4.2.6.8 and 6.1.1.4'
N N 0.0061 0.0033 'International Tables Vol C Tables 4.2.6.8 and 6.1.1.4'
O O 0.0106 0.0060 'International Tables Vol C Tables 4.2.6.8 and 6.1.1.4'

loop_
_geom_angle_atom_site_label_1
_geom_angle_atom_site_label_2
_geom_angle_atom_site_label_3
_geom_angle_site_symmetry_1
_geom_angle_site_symmetry_3
_geom_angle
_geom_angle_publ_flag
N3 C1 C4 . . 124.93(10) ?
N3 C1 C2 . . 114.97(10) ?
C4 C1 C2 . . 120.00(10) ?
O1 C2 N1 . . 119.97(10) ?
O1 C2 C1 . . 125.19(10) ?
N1 C2 C1 . . 114.84(9) ?
O2 C3 N1 . . 122.53(10) ?
O2 C3 N2 . . 121.04(10) ?
N1 C3 N2 . . 116.41(10) ?
O3 C4 N2 . . 120.22(10) ?
O3 C4 C1 . . 123.21(10) ?
N2 C4 C1 . . 116.56(10) ?
C6 C5 C10 . . 121.20(10) ?
C6 C5 N4 . . 117.59(10) ?
C10 C5 N4 . . 121.20(10) ?
C5 C6 C7 . . 119.25(10) ?
C5 C6 H6 . . 120.4 ?
C7 C6 H6 . . 120.4 ?
C8 C7 C6 . . 120.52(10) ?
C8 C7 C11 . . 117.69(10) ?
C6 C7 C11 . . 121.79(10) ?
C7 C8 C9 . . 119.52(10) ?
C7 C8 H8 . . 120.2 ?
C9 C8 H8 . . 120.2 ?
C10 C9 C8 . . 120.75(11) ?
C10 C9 C13 . . 121.89(10) ?
C8 C9 C13 . . 117.35(10) ?
C9 C10 C5 . . 118.75(10) ?
C9 C10 H10 . . 120.6 ?
C5 C10 H10 . . 120.6 ?
O4 C11 O5 . . 124.04(10) ?
O4 C11 C7 . . 123.45(10) ?
O5 C11 C7 . . 112.50(9) ?
O5 C12 H12A . . 109.5 ?
O5 C12 H12B . . 109.5 ?
H12A C12 H12B . . 109.5 ?
O5 C12 H12C . . 109.5 ?
H12A C12 H12C . . 109.5 ?
H12B C12 H12C . . 109.5 ?
O6 C13 O7 . . 124.04(11) ?
O6 C13 C9 . . 123.36(11) ?
O7 C13 C9 . . 112.60(9) ?
O7 C14 H14A . . 109.5 ?
O7 C14 H14B . . 109.5 ?
H14A C14 H14B . . 109.5 ?
O7 C14 H14C . . 109.5 ?
H14A C14 H14C . . 109.5 ?
H14B C14 H14C . . 109.5 ?
C3 N1 C2 . . 126.63(9) ?
C3 N1 H1N . . 112.8 ?
C2 N1 H1N . . 120.6 ?
C4 N2 C3 . . 125.51(10) ?
C4 N2 H2N . . 119.7 ?
C3 N2 H2N . . 114.8 ?
N4 N3 C1 . . 120.55(10) ?
N3 N4 C5 . . 120.38(9) ?
N3 N4 H4N . . 121.7 ?
C5 N4 H4N . . 117.9 ?
C11 O5 C12 . . 115.04(9) ?
C13 O7 C14 . . 115.50(9) ?

loop_
_geom_bond_atom_site_label_1
_geom_bond_atom_site_label_2
_geom_bond_site_symmetry_2
_geom_bond_distance
_geom_bond_publ_flag
C1 N3 . 1.3223(15) ?
C1 C4 . 1.4557(16) ?
C1 C2 . 1.4708(15) ?
C2 O1 . 1.2140(14) ?
C2 N1 . 1.3864(14) ?
C3 O2 . 1.2242(14) ?
C3 N1 . 1.3638(15) ?
C3 N2 . 1.3759(15) ?
C4 O3 . 1.2387(14) ?
C4 N2 . 1.3724(14) ?
C5 C6 . 1.3909(16) ?
C5 C10 . 1.3968(16) ?
C5 N4 . 1.4080(14) ?
C6 C7 . 1.3936(16) ?
C6 H6 . 0.9500 ?
C7 C8 . 1.3926(16) ?
C7 C11 . 1.4970(15) ?
C8 C9 . 1.3963(16) ?
C8 H8 . 0.9500 ?
C9 C10 . 1.3945(16) ?
C9 C13 . 1.5006(16) ?
C10 H10 . 0.9500 ?
C11 O4 . 1.2068(14) ?
C11 O5 . 1.3298(14) ?
C12 O5 . 1.4581(14) ?
C12 H12A . 0.9800 ?
C12 H12B . 0.9800 ?
C12 H12C . 0.9800 ?
C13 O6 . 1.1944(15) ?
C13 O7 . 1.3280(15) ?
C14 O7 . 1.4533(14) ?
C14 H14A . 0.9800 ?
C14 H14B . 0.9800 ?
C14 H14C . 0.9800 ?
N1 H1N . 0.8580 ?
N2 H2N . 0.8982 ?
N3 N4 . 1.2950(14) ?
N4 H4N . 0.8557 ?

loop_
_geom_hbond_atom_site_label_D
_geom_hbond_atom_site_label_H
_geom_hbond_atom_site_label_A
_geom_hbond_site_symmetry_A
_geom_hbond_distance_DH
_geom_hbond_distance_HA
_geom_hbond_distance_DA
_geom_hbond_angle_DHA
_geom_hbond_publ_flag
N1 H1N O2 2_657 0.86 2.03 2.8800(13) 174 yes
N2 H2N O3 2_656 0.90 2.01 2.8931(15) 168 yes
N4 H4N O3 . 0.86 2.02 2.6571(15) 131 yes
N4 H4N O1 6_565 0.86 2.59 2.9302(14) 105 no
C6 H6 Ow1 . 0.95 2.14 3.061(6) 163 yes
C12 H12B O1 1_554 0.98 2.39 3.2743(17) 149 yes
C14 H14B O4 1_556 0.98 2.53 3.4754(16) 163 yes
C12 H12C Cg2 6_565 0.98 2.73 3.4717(15) 133 yes

loop_
_geom_torsion_atom_site_label_1
_geom_torsion_atom_site_label_2
_geom_torsion_atom_site_label_3
_geom_torsion_atom_site_label_4
_geom_torsion_site_symmetry_1
_geom_torsion_site_symmetry_2
_geom_torsion_site_symmetry_3
_geom_torsion_site_symmetry_4
_geom_torsion
_geom_torsion_publ_flag
N3 C1 C2 O1 . . . . -5.85(17) ?
C4 C1 C2 O1 . . . . 177.58(11) ?
N3 C1 C2 N1 . . . . 174.41(9) ?
C4 C1 C2 N1 . . . . -2.17(15) ?
N3 C1 C4 O3 . . . . 5.51(18) ?
C2 C1 C4 O3 . . . . -178.27(10) ?
N3 C1 C4 N2 . . . . -173.94(10) ?
C2 C1 C4 N2 . . . . 2.27(15) ?
C10 C5 C6 C7 . . . . -0.97(16) ?
N4 C5 C6 C7 . . . . 177.91(10) ?
C5 C6 C7 C8 . . . . 0.67(16) ?
C5 C6 C7 C11 . . . . -178.47(10) ?
C6 C7 C8 C9 . . . . 0.14(16) ?
C11 C7 C8 C9 . . . . 179.32(10) ?
C7 C8 C9 C10 . . . . -0.68(16) ?
C7 C8 C9 C13 . . . . 178.92(10) ?
C8 C9 C10 C5 . . . . 0.40(16) ?
C13 C9 C10 C5 . . . . -179.18(10) ?
C6 C5 C10 C9 . . . . 0.43(16) ?
N4 C5 C10 C9 . . . . -178.40(10) ?
C8 C7 C11 O4 . . . . 0.70(17) ?
C6 C7 C11 O4 . . . . 179.87(11) ?
C8 C7 C11 O5 . . . . -178.51(10) ?
C6 C7 C11 O5 . . . . 0.66(15) ?
C10 C9 C13 O6 . . . . -170.65(13) ?
C8 C9 C13 O6 . . . . 9.75(18) ?
C10 C9 C13 O7 . . . . 9.60(16) ?
C8 C9 C13 O7 . . . . -170.00(10) ?
O2 C3 N1 C2 . . . . 177.97(11) ?
N2 C3 N1 C2 . . . . -0.46(17) ?
O1 C2 N1 C3 . . . . -178.47(11) ?
C1 C2 N1 C3 . . . . 1.29(17) ?
O3 C4 N2 C3 . . . . 179.07(11) ?
C1 C4 N2 C3 . . . . -1.46(16) ?
O2 C3 N2 C4 . . . . -177.92(11) ?
N1 C3 N2 C4 . . . . 0.53(17) ?
C4 C1 N3 N4 . . . . -2.91(17) ?
C2 C1 N3 N4 . . . . -179.30(9) ?
C1 N3 N4 C5 . . . . 176.15(10) ?
C6 C5 N4 N3 . . . . -179.84(10) ?
C10 C5 N4 N3 . . . . -0.97(16) ?
O4 C11 O5 C12 . . . . 0.65(16) ?
C7 C11 O5 C12 . . . . 179.85(9) ?
O6 C13 O7 C14 . . . . -1.96(19) ?
C9 C13 O7 C14 . . . . 177.79(10) ?

_cod_database_fobs_code 2243860
